data_1560437
loop_
_publ_author_name
'Al-Sudani, Abdul-Razak H.'
'Abdulridha, Myasim Qasim'
'Kariuki, Benson M.'

_publ_section_title
;
 Di-\m-chlorido-bis(chlorido{8-[2-(dimethylamino)ethylamino]quinoline}cadmium)
 ethanol monosolvate
;
_journal_coeditor_code HB4375
_journal_issue 2
_journal_name_full IUCrData
_journal_page_first x210150
_journal_paper_doi 10.1107/S2414314621001504
_journal_volume 6
_journal_year 2021
_chemical_formula_iupac '[Cd2 Cl4 (C13 H17 N3)2], C2 H6 O'
_chemical_formula_moiety 'C26 H34 Cd2 Cl4 N6, C2 H6 O'
_chemical_formula_sum 'C28 H40 Cd2 Cl4 N6 O'
_chemical_formula_weight 843.26
_chemical_name_systematic
;
Di-\m-chlorido-bis(chlorido{8-[2-(dimethylamino)ethylamino]quinoline}cadmium)
ethanol monosolvate
;
_space_group_crystal_system monoclinic
_space_group_IT_number 14
_space_group_name_Hall '-P 2ybc'
_space_group_name_H-M_alt 'P 1 21/c 1'
_atom_sites_solution_hydrogens geom
_audit_creation_method SHELXL-2018/1
_cell_angle_alpha 90
_cell_angle_beta 95.292(4)
_cell_angle_gamma 90
_cell_formula_units_Z 4
_cell_length_a 11.9747(6)
_cell_length_b 15.6483(7)
_cell_length_c 17.8804(8)
_cell_measurement_reflns_used 7578
_cell_measurement_temperature 296(2)
_cell_measurement_theta_max 29.1930
_cell_measurement_theta_min 3.6950
_cell_volume 3336.2(3)
_computing_cell_refinement
;
CrysAlisPro (Rigaku OD, 2019)
;
_computing_data_collection
;
CrysAlisPro (Rigaku OD, 2019)
;
_computing_data_reduction
;
CrysAlisPro (Rigaku OD, 2019)
;
_computing_molecular_graphics
;
Mercury (Macrae <i>et al.</i>,  2020)
;
_computing_publication_material
;
Wingx (Farrugia, 2012)
;
_computing_structure_refinement
;
SHELXL (Sheldrick, 2015)
;
_computing_structure_solution
;
SHELXS (Sheldrick, 2008)
;
_diffrn_ambient_temperature 296(2)
_diffrn_measured_fraction_theta_full 1.000
_diffrn_measured_fraction_theta_max 0.875
_diffrn_measurement_device_type 'Rigaku Oxford Diffraction SuperNova, Dual, Cu at home/near, Atlas'
_diffrn_measurement_method '\w scans'
_diffrn_radiation_type MoK\a
_diffrn_radiation_wavelength 0.71073
_diffrn_reflns_av_R_equivalents 0.0334
_diffrn_reflns_av_unetI/netI 0.0443
_diffrn_reflns_limit_h_max 15
_diffrn_reflns_limit_h_min -16
_diffrn_reflns_limit_k_max 20
_diffrn_reflns_limit_k_min -21
_diffrn_reflns_limit_l_max 24
_diffrn_reflns_limit_l_min -23
_diffrn_reflns_number 29581
_diffrn_reflns_theta_full 25.242
_diffrn_reflns_theta_max 29.857
_diffrn_reflns_theta_min 1.708
_diffrn_standards_decay_% 0
_diffrn_standards_interval_count 0
_diffrn_standards_interval_time 0
_diffrn_standards_number 0
_exptl_absorpt_coefficient_mu 1.627
_exptl_absorpt_correction_T_max 1.000
_exptl_absorpt_correction_T_min 0.897
_exptl_absorpt_correction_type gaussian
_exptl_absorpt_process_details
;
(CrysAlisPro (Rigaku OD, 2019)
;
_exptl_crystal_colour colourless
_exptl_crystal_density_diffrn 1.679
_exptl_crystal_description block
_exptl_crystal_F_000 1688
_exptl_crystal_size_max 0.164
_exptl_crystal_size_mid 0.127
_exptl_crystal_size_min 0.099
_refine_diff_density_max 0.578
_refine_diff_density_min -0.863
_refine_ls_extinction_method none
_refine_ls_goodness_of_fit_ref 1.046
_refine_ls_hydrogen_treatment constr
_refine_ls_matrix_type full
_refine_ls_number_parameters 376
_refine_ls_number_reflns 8400
_refine_ls_number_restraints 0
_refine_ls_restrained_S_all 1.046
_refine_ls_R_factor_all 0.0667
_refine_ls_R_factor_gt 0.0361
_refine_ls_shift/su_max 0.002
_refine_ls_shift/su_mean 0.000
_refine_ls_structure_factor_coef Fsqd
_refine_ls_weighting_details 'w=1/[\s^2^(Fo^2^)+(0.0253P)^2^+3.3741P] where P=(Fo^2^+2Fc^2^)/3'
_refine_ls_weighting_scheme calc
_refine_ls_wR_factor_gt 0.0714
_refine_ls_wR_factor_ref 0.0861
_reflns_number_gt 5798
_reflns_number_total 8400
_reflns_threshold_expression 'I > 2\s(I)'
_cod_data_source_file hb4375sup1.cif
_cod_data_source_block I
_cod_original_sg_symbol_H-M 'P 21/c'
_cod_database_code 1560437
_shelx_space_group_comment
;
The symmetry employed for this shelxl refinement is uniquely defined
by the following loop, which should always be used as a source of
symmetry information in preference to the above space-group names.
They are only intended as comments.
;
_shelx_estimated_absorpt_t_min 0.776
_shelx_estimated_absorpt_t_max 0.856

loop_
_space_group_symop_operation_xyz
'x, y, z'
'-x, y+1/2, -z+1/2'
'-x, -y, -z'
'x, -y-1/2, z-1/2'

loop_
_atom_site_type_symbol
_atom_site_label
_atom_site_fract_x
_atom_site_fract_y
_atom_site_fract_z
_atom_site_U_iso_or_equiv
_atom_site_adp_type
_atom_site_calc_flag
_atom_site_occupancy
_atom_site_disorder_assembly
_atom_site_disorder_group
C C1 0.5109(3) 0.4794(3) 0.09136(19) 0.0610(11) Uani d 1 . .
H H1A 0.468166 0.531360 0.091253 0.092 Uiso calc 1 . .
H H1B 0.466152 0.435355 0.066115 0.092 Uiso calc 1 . .
H H1C 0.576927 0.488698 0.065837 0.092 Uiso calc 1 . .
C C2 0.6062(4) 0.3720(3) 0.1695(3) 0.0719(13) Uani d 1 . .
H H2A 0.673719 0.380147 0.145320 0.108 Uiso calc 1 . .
H H2B 0.560683 0.329261 0.142997 0.108 Uiso calc 1 . .
H H2C 0.624854 0.353891 0.220385 0.108 Uiso calc 1 . .
C C3 0.6125(3) 0.5191(3) 0.2093(2) 0.0579(11) Uani d 1 . .
H H3A 0.661288 0.544847 0.175199 0.069 Uiso calc 1 . .
H H3B 0.659558 0.492550 0.249900 0.069 Uiso calc 1 . .
C C4 0.5426(3) 0.5879(2) 0.2411(2) 0.0531(10) Uani d 1 . .
H H4A 0.591226 0.631940 0.264266 0.064 Uiso calc 1 . .
H H4B 0.494231 0.613984 0.200942 0.064 Uiso calc 1 . .
C C5 0.5393(3) 0.5251(2) 0.36625(17) 0.0358(7) Uani d 1 . .
C C6 0.6046(3) 0.5815(3) 0.40930(19) 0.0453(9) Uani d 1 . .
H H6 0.609177 0.638054 0.393875 0.054 Uiso calc 1 . .
C C7 0.6649(3) 0.5551(3) 0.4766(2) 0.0516(10) Uani d 1 . .
H H7 0.709823 0.594159 0.504751 0.062 Uiso calc 1 . .
C C8 0.6582(3) 0.4734(3) 0.50079(19) 0.0486(9) Uani d 1 . .
H H8 0.697695 0.456832 0.545688 0.058 Uiso calc 1 . .
C C9 0.5915(3) 0.4130(2) 0.45811(18) 0.0432(9) Uani d 1 . .
C C10 0.5328(3) 0.4391(2) 0.38922(17) 0.0360(7) Uani d 1 . .
C C11 0.5772(4) 0.3284(3) 0.4815(2) 0.0594(11) Uani d 1 . .
H H11 0.613726 0.309528 0.526641 0.071 Uiso calc 1 . .
C C12 0.5104(4) 0.2742(3) 0.4385(2) 0.0670(12) Uani d 1 . .
H H12 0.498995 0.218474 0.454222 0.080 Uiso calc 1 . .
C C13 0.4587(3) 0.3039(3) 0.3697(2) 0.0562(10) Uani d 1 . .
H H13 0.415285 0.265768 0.339554 0.067 Uiso calc 1 . .
C C14 -0.0799(4) 0.4866(3) 0.3591(3) 0.0781(14) Uani d 1 . .
H H14A -0.023902 0.450126 0.384180 0.117 Uiso calc 1 . .
H H14B -0.103480 0.463456 0.310456 0.117 Uiso calc 1 . .
H H14C -0.143177 0.490197 0.388244 0.117 Uiso calc 1 . .
C C15 0.0095(4) 0.6041(4) 0.4240(2) 0.0832(15) Uani d 1 . .
H H15A 0.039218 0.660568 0.419081 0.125 Uiso calc 1 . .
H H15B 0.067710 0.566875 0.445384 0.125 Uiso calc 1 . .
H H15C -0.050415 0.605741 0.456112 0.125 Uiso calc 1 . .
C C16 -0.1216(3) 0.6266(3) 0.3123(3) 0.0659(12) Uani d 1 . .
H H16A -0.166148 0.592189 0.275586 0.079 Uiso calc 1 . .
H H16B -0.170664 0.645949 0.349116 0.079 Uiso calc 1 . .
C C17 -0.0792(3) 0.7015(3) 0.2743(2) 0.0576(10) Uani d 1 . .
H H17A -0.033743 0.735832 0.310602 0.069 Uiso calc 1 . .
H H17B -0.141975 0.736112 0.254028 0.069 Uiso calc 1 . .
C C18 -0.0760(3) 0.6499(2) 0.14515(19) 0.0409(8) Uani d 1 . .
C C19 -0.1360(3) 0.7065(3) 0.0994(2) 0.0609(11) Uani d 1 . .
H H19 -0.137400 0.763865 0.112889 0.073 Uiso calc 1 . .
C C20 -0.1960(4) 0.6794(3) 0.0321(2) 0.0741(14) Uani d 1 . .
H H20 -0.236205 0.719086 0.001762 0.089 Uiso calc 1 . .
C C21 -0.1958(4) 0.5963(3) 0.0110(2) 0.0626(12) Uani d 1 . .
H H21 -0.235248 0.579364 -0.033762 0.075 Uiso calc 1 . .
C C22 -0.1355(3) 0.5352(2) 0.05715(19) 0.0434(8) Uani d 1 . .
C C23 -0.0746(3) 0.5624(2) 0.12458(18) 0.0370(7) Uani d 1 . .
C C24 -0.1319(4) 0.4480(3) 0.0387(2) 0.0594(11) Uani d 1 . .
H H24 -0.171148 0.427885 -0.005102 0.071 Uiso calc 1 . .
C C25 -0.0715(4) 0.3937(3) 0.0846(3) 0.0722(13) Uani d 1 . .
H H25 -0.069524 0.335704 0.073334 0.087 Uiso calc 1 . .
C C26 -0.0121(4) 0.4254(3) 0.1492(2) 0.0655(12) Uani d 1 . .
H H26 0.030561 0.387245 0.179747 0.079 Uiso calc 1 . .
C C27 0.1593(5) 0.7698(4) 0.0786(3) 0.112(2) Uani d 1 . .
H H27A 0.127708 0.713794 0.082293 0.168 Uiso calc 1 . .
H H27B 0.207118 0.770868 0.038332 0.168 Uiso calc 1 . .
H H27C 0.100097 0.810805 0.068762 0.168 Uiso calc 1 . .
C C28 0.2249(4) 0.7913(3) 0.1491(3) 0.0789(14) Uani d 1 . .
H H28A 0.277926 0.745579 0.162022 0.095 Uiso calc 1 . .
H H28B 0.267414 0.842890 0.141981 0.095 Uiso calc 1 . .
N N1 0.5435(2) 0.4533(2) 0.16910(16) 0.0465(7) Uani d 1 . .
N N2 0.4735(2) 0.55133(17) 0.29757(14) 0.0367(6) Uani d 1 . .
H H2 0.419375 0.594663 0.310394 0.044 Uiso calc 1 . .
N N3 0.4685(2) 0.38266(18) 0.34557(15) 0.0415(7) Uani d 1 . .
N N4 -0.0328(3) 0.5724(2) 0.35048(17) 0.0490(8) Uani d 1 . .
N N5 -0.0111(2) 0.67654(17) 0.21276(15) 0.0393(6) Uani d 1 . .
H H5 0.033935 0.726058 0.200603 0.047 Uiso calc 1 . .
N N6 -0.0127(2) 0.50655(18) 0.16967(16) 0.0434(7) Uani d 1 . .
Cd Cd1 0.37193(2) 0.43475(2) 0.23492(2) 0.03457(7) Uani d 1 . .
Cd Cd2 0.11394(2) 0.56817(2) 0.26458(2) 0.03612(8) Uani d 1 . .
Cl Cl1 0.32762(8) 0.30005(6) 0.16560(5) 0.0542(2) Uani d 1 . .
Cl Cl2 0.25905(7) 0.55385(6) 0.15909(5) 0.0450(2) Uani d 1 . .
Cl Cl3 0.19490(7) 0.42895(6) 0.32090(5) 0.0450(2) Uani d 1 . .
Cl Cl4 0.24434(8) 0.67656(6) 0.33611(5) 0.0487(2) Uani d 1 . .
O O1 0.1615(3) 0.8033(2) 0.20690(19) 0.0813(9) Uani d 1 . .
H H1 0.189522 0.777756 0.244020 0.122 Uiso calc 1 . .

loop_
_atom_site_aniso_label
_atom_site_aniso_U_11
_atom_site_aniso_U_22
_atom_site_aniso_U_33
_atom_site_aniso_U_12
_atom_site_aniso_U_13
_atom_site_aniso_U_23
C1 0.056(2) 0.094(3) 0.032(2) -0.003(2) -0.0001(17) 0.005(2)
C2 0.052(3) 0.088(4) 0.076(3) 0.021(2) 0.012(2) 0.004(3)
C3 0.040(2) 0.096(3) 0.037(2) -0.020(2) 0.0032(16) 0.006(2)
C4 0.064(3) 0.053(2) 0.039(2) -0.024(2) -0.0120(17) 0.0115(18)
C5 0.0321(17) 0.046(2) 0.0283(16) 0.0012(15) 0.0003(13) 0.0006(15)
C6 0.044(2) 0.053(2) 0.0384(19) -0.0063(17) 0.0016(15) -0.0013(17)
C7 0.043(2) 0.074(3) 0.037(2) -0.0076(19) -0.0017(15) -0.0125(19)
C8 0.039(2) 0.074(3) 0.0306(18) 0.0038(19) -0.0061(14) -0.0032(19)
C9 0.0387(19) 0.058(2) 0.0330(18) 0.0123(17) 0.0006(14) 0.0030(17)
C10 0.0304(16) 0.045(2) 0.0320(17) 0.0055(15) -0.0006(12) 0.0019(15)
C11 0.069(3) 0.064(3) 0.043(2) 0.014(2) -0.0100(18) 0.014(2)
C12 0.091(3) 0.050(3) 0.058(3) 0.005(2) -0.006(2) 0.018(2)
C13 0.066(3) 0.044(2) 0.056(2) 0.000(2) -0.0108(19) 0.0013(19)
C14 0.074(3) 0.073(3) 0.091(4) -0.016(3) 0.030(3) 0.008(3)
C15 0.083(3) 0.113(4) 0.054(3) -0.012(3) 0.012(2) -0.012(3)
C16 0.051(2) 0.075(3) 0.073(3) 0.013(2) 0.014(2) 0.003(2)
C17 0.063(3) 0.049(2) 0.061(2) 0.016(2) 0.008(2) -0.008(2)
C18 0.0350(18) 0.039(2) 0.047(2) 0.0029(15) -0.0057(15) -0.0014(16)
C19 0.069(3) 0.041(2) 0.067(3) 0.012(2) -0.020(2) -0.004(2)
C20 0.085(3) 0.066(3) 0.064(3) 0.024(3) -0.032(2) 0.005(2)
C21 0.067(3) 0.066(3) 0.050(2) 0.009(2) -0.0244(19) -0.002(2)
C22 0.0394(19) 0.048(2) 0.0405(19) -0.0004(16) -0.0075(15) -0.0035(17)
C23 0.0293(16) 0.042(2) 0.0380(18) 0.0012(14) -0.0040(13) -0.0002(15)
C24 0.070(3) 0.055(3) 0.049(2) -0.006(2) -0.0152(19) -0.014(2)
C25 0.098(4) 0.041(2) 0.072(3) 0.003(2) -0.029(3) -0.015(2)
C26 0.085(3) 0.040(2) 0.066(3) 0.008(2) -0.025(2) -0.005(2)
C27 0.116(5) 0.124(6) 0.096(4) -0.015(4) 0.008(4) -0.006(4)
C28 0.080(3) 0.079(4) 0.077(3) -0.006(3) 0.005(3) 0.008(3)
N1 0.0359(16) 0.064(2) 0.0386(16) 0.0012(14) -0.0001(12) 0.0056(15)
N2 0.0389(15) 0.0333(15) 0.0370(15) -0.0010(12) -0.0011(11) 0.0032(12)
N3 0.0457(17) 0.0372(17) 0.0401(16) 0.0039(13) -0.0053(12) 0.0035(13)
N4 0.0506(18) 0.051(2) 0.0455(18) 0.0058(15) 0.0060(14) 0.0003(15)
N5 0.0423(16) 0.0299(15) 0.0442(16) 0.0006(12) -0.0046(12) -0.0035(13)
N6 0.0494(18) 0.0318(16) 0.0458(17) 0.0027(13) -0.0123(13) -0.0022(13)
Cd1 0.03461(13) 0.03321(14) 0.03431(13) -0.00004(10) -0.00531(9) 0.00115(10)
Cd2 0.03520(14) 0.03407(14) 0.03719(14) 0.00278(10) -0.00686(10) -0.00189(11)
Cl1 0.0645(6) 0.0397(5) 0.0574(6) -0.0067(4) 0.0004(4) -0.0091(4)
Cl2 0.0485(5) 0.0479(5) 0.0370(4) 0.0107(4) -0.0046(4) 0.0047(4)
Cl3 0.0452(5) 0.0395(5) 0.0501(5) 0.0074(4) 0.0039(4) 0.0100(4)
Cl4 0.0523(5) 0.0419(5) 0.0483(5) -0.0069(4) -0.0145(4) -0.0010(4)
O1 0.080(2) 0.079(2) 0.082(2) -0.0113(19) -0.0056(18) 0.0220(19)

loop_
_atom_type_symbol
_atom_type_description
_atom_type_scat_dispersion_real
_atom_type_scat_dispersion_imag
_atom_type_scat_source
C C 0.0033 0.0016 'International Tables Vol C Tables 4.2.6.8 and 6.1.1.4'
H H 0.0000 0.0000 'International Tables Vol C Tables 4.2.6.8 and 6.1.1.4'
N N 0.0061 0.0033 'International Tables Vol C Tables 4.2.6.8 and 6.1.1.4'
Cd Cd -0.8075 1.2024 'International Tables Vol C Tables 4.2.6.8 and 6.1.1.4'
Cl Cl 0.1484 0.1585 'International Tables Vol C Tables 4.2.6.8 and 6.1.1.4'
O O 0.0106 0.0060 'International Tables Vol C Tables 4.2.6.8 and 6.1.1.4'

loop_
_geom_angle_atom_site_label_1
_geom_angle_atom_site_label_2
_geom_angle_atom_site_label_3
_geom_angle_site_symmetry_1
_geom_angle_site_symmetry_3
_geom_angle
_geom_angle_publ_flag
N1 C1 H1A . . 109.5 ?
N1 C1 H1B . . 109.5 ?
H1A C1 H1B . . 109.5 ?
N1 C1 H1C . . 109.5 ?
H1A C1 H1C . . 109.5 ?
H1B C1 H1C . . 109.5 ?
N1 C2 H2A . . 109.5 ?
N1 C2 H2B . . 109.5 ?
H2A C2 H2B . . 109.5 ?
N1 C2 H2C . . 109.5 ?
H2A C2 H2C . . 109.5 ?
H2B C2 H2C . . 109.5 ?
N1 C3 C4 . . 112.3(3) ?
N1 C3 H3A . . 109.2 ?
C4 C3 H3A . . 109.2 ?
N1 C3 H3B . . 109.2 ?
C4 C3 H3B . . 109.2 ?
H3A C3 H3B . . 107.9 ?
N2 C4 C3 . . 110.3(3) ?
N2 C4 H4A . . 109.6 ?
C3 C4 H4A . . 109.6 ?
N2 C4 H4B . . 109.6 ?
C3 C4 H4B . . 109.6 ?
H4A C4 H4B . . 108.1 ?
C6 C5 C10 . . 119.7(3) ?
C6 C5 N2 . . 122.0(3) ?
C10 C5 N2 . . 118.3(3) ?
C5 C6 C7 . . 120.9(4) ?
C5 C6 H6 . . 119.5 ?
C7 C6 H6 . . 119.5 ?
C8 C7 C6 . . 120.6(4) ?
C8 C7 H7 . . 119.7 ?
C6 C7 H7 . . 119.7 ?
C7 C8 C9 . . 120.4(3) ?
C7 C8 H8 . . 119.8 ?
C9 C8 H8 . . 119.8 ?
C11 C9 C8 . . 123.2(3) ?
C11 C9 C10 . . 117.7(3) ?
C8 C9 C10 . . 119.1(4) ?
N3 C10 C5 . . 119.5(3) ?
N3 C10 C9 . . 121.1(3) ?
C5 C10 C9 . . 119.3(3) ?
C12 C11 C9 . . 120.2(4) ?
C12 C11 H11 . . 119.9 ?
C9 C11 H11 . . 119.9 ?
C11 C12 C13 . . 118.6(4) ?
C11 C12 H12 . . 120.7 ?
C13 C12 H12 . . 120.7 ?
N3 C13 C12 . . 123.5(4) ?
N3 C13 H13 . . 118.2 ?
C12 C13 H13 . . 118.2 ?
N4 C14 H14A . . 109.5 ?
N4 C14 H14B . . 109.5 ?
H14A C14 H14B . . 109.5 ?
N4 C14 H14C . . 109.5 ?
H14A C14 H14C . . 109.5 ?
H14B C14 H14C . . 109.5 ?
N4 C15 H15A . . 109.5 ?
N4 C15 H15B . . 109.5 ?
H15A C15 H15B . . 109.5 ?
N4 C15 H15C . . 109.5 ?
H15A C15 H15C . . 109.5 ?
H15B C15 H15C . . 109.5 ?
C17 C16 N4 . . 114.0(3) ?
C17 C16 H16A . . 108.8 ?
N4 C16 H16A . . 108.8 ?
C17 C16 H16B . . 108.8 ?
N4 C16 H16B . . 108.8 ?
H16A C16 H16B . . 107.6 ?
C16 C17 N5 . . 111.8(3) ?
C16 C17 H17A . . 109.3 ?
N5 C17 H17A . . 109.3 ?
C16 C17 H17B . . 109.3 ?
N5 C17 H17B . . 109.3 ?
H17A C17 H17B . . 107.9 ?
C19 C18 C23 . . 119.3(3) ?
C19 C18 N5 . . 122.0(3) ?
C23 C18 N5 . . 118.7(3) ?
C18 C19 C20 . . 121.0(4) ?
C18 C19 H19 . . 119.5 ?
C20 C19 H19 . . 119.5 ?
C21 C20 C19 . . 120.9(4) ?
C21 C20 H20 . . 119.5 ?
C19 C20 H20 . . 119.5 ?
C20 C21 C22 . . 120.0(4) ?
C20 C21 H21 . . 120.0 ?
C22 C21 H21 . . 120.0 ?
C24 C22 C23 . . 117.9(3) ?
C24 C22 C21 . . 123.0(3) ?
C23 C22 C21 . . 119.1(3) ?
N6 C23 C22 . . 121.3(3) ?
N6 C23 C18 . . 119.0(3) ?
C22 C23 C18 . . 119.6(3) ?
C25 C24 C22 . . 119.8(4) ?
C25 C24 H24 . . 120.1 ?
C22 C24 H24 . . 120.1 ?
C24 C25 C26 . . 119.1(4) ?
C24 C25 H25 . . 120.5 ?
C26 C25 H25 . . 120.5 ?
N6 C26 C25 . . 123.9(4) ?
N6 C26 H26 . . 118.1 ?
C25 C26 H26 . . 118.1 ?
C28 C27 H27A . . 109.5 ?
C28 C27 H27B . . 109.5 ?
H27A C27 H27B . . 109.5 ?
C28 C27 H27C . . 109.5 ?
H27A C27 H27C . . 109.5 ?
H27B C27 H27C . . 109.5 ?
O1 C28 C27 . . 113.4(5) ?
O1 C28 H28A . . 108.9 ?
C27 C28 H28A . . 108.9 ?
O1 C28 H28B . . 108.9 ?
C27 C28 H28B . . 108.9 ?
H28A C28 H28B . . 107.7 ?
C3 N1 C1 . . 110.9(3) ?
C3 N1 C2 . . 109.8(3) ?
C1 N1 C2 . . 109.6(3) ?
C3 N1 Cd1 . . 107.7(2) ?
C1 N1 Cd1 . . 108.8(2) ?
C2 N1 Cd1 . . 109.9(2) ?
C5 N2 C4 . . 113.1(3) ?
C5 N2 Cd1 . . 112.9(2) ?
C4 N2 Cd1 . . 105.4(2) ?
C5 N2 H2 . . 108.4 ?
C4 N2 H2 . . 108.4 ?
Cd1 N2 H2 . . 108.4 ?
C13 N3 C10 . . 118.7(3) ?
C13 N3 Cd1 . . 123.4(2) ?
C10 N3 Cd1 . . 117.7(2) ?
C15 N4 C14 . . 108.8(4) ?
C15 N4 C16 . . 113.4(4) ?
C14 N4 C16 . . 107.8(3) ?
C15 N4 Cd2 . . 111.6(3) ?
C14 N4 Cd2 . . 110.3(2) ?
C16 N4 Cd2 . . 104.7(2) ?
C18 N5 C17 . . 114.2(3) ?
C18 N5 Cd2 . . 113.0(2) ?
C17 N5 Cd2 . . 105.5(2) ?
C18 N5 H5 . . 108.0 ?
C17 N5 H5 . . 108.0 ?
Cd2 N5 H5 . . 108.0 ?
C26 N6 C23 . . 118.0(3) ?
C26 N6 Cd2 . . 124.7(2) ?
C23 N6 Cd2 . . 116.1(2) ?
N3 Cd1 N2 . . 71.48(9) ?
N3 Cd1 N1 . . 94.32(10) ?
N2 Cd1 N1 . . 74.16(10) ?
N3 Cd1 Cl1 . . 101.11(7) ?
N2 Cd1 Cl1 . . 162.14(7) ?
N1 Cd1 Cl1 . . 90.61(8) ?
N3 Cd1 Cl2 . . 151.53(7) ?
N2 Cd1 Cl2 . . 85.18(7) ?
N1 Cd1 Cl2 . . 94.71(7) ?
Cl1 Cd1 Cl2 . . 105.73(3) ?
N3 Cd1 Cl3 . . 82.05(7) ?
N2 Cd1 Cl3 . . 98.52(7) ?
N1 Cd1 Cl3 . . 172.59(7) ?
Cl1 Cd1 Cl3 . . 96.41(3) ?
Cl2 Cd1 Cl3 . . 85.67(3) ?
N6 Cd2 N5 . . 71.04(9) ?
N6 Cd2 N4 . . 90.64(10) ?
N5 Cd2 N4 . . 76.30(10) ?
N6 Cd2 Cl3 . . 97.45(7) ?
N5 Cd2 Cl3 . . 163.54(7) ?
N4 Cd2 Cl3 . . 92.51(8) ?
N6 Cd2 Cl4 . . 160.78(7) ?
N5 Cd2 Cl4 . . 93.15(7) ?
N4 Cd2 Cl4 . . 96.26(8) ?
Cl3 Cd2 Cl4 . . 100.13(3) ?
N6 Cd2 Cl2 . . 82.90(8) ?
N5 Cd2 Cl2 . . 102.09(7) ?
N4 Cd2 Cl2 . . 173.50(8) ?
Cl3 Cd2 Cl2 . . 87.66(3) ?
Cl4 Cd2 Cl2 . . 90.11(3) ?
Cd1 Cl2 Cd2 . . 91.85(3) ?
Cd2 Cl3 Cd1 . . 92.05(3) ?
C28 O1 H1 . . 109.5 ?

loop_
_geom_bond_atom_site_label_1
_geom_bond_atom_site_label_2
_geom_bond_site_symmetry_2
_geom_bond_distance
_geom_bond_publ_flag
C1 N1 . 1.467(4) ?
C1 H1A . 0.9600 ?
C1 H1B . 0.9600 ?
C1 H1C . 0.9600 ?
C2 N1 . 1.476(5) ?
C2 H2A . 0.9600 ?
C2 H2B . 0.9600 ?
C2 H2C . 0.9600 ?
C3 N1 . 1.467(5) ?
C3 C4 . 1.508(6) ?
C3 H3A . 0.9700 ?
C3 H3B . 0.9700 ?
C4 N2 . 1.478(4) ?
C4 H4A . 0.9700 ?
C4 H4B . 0.9700 ?
C5 C6 . 1.368(5) ?
C5 C10 . 1.412(5) ?
C5 N2 . 1.455(4) ?
C6 C7 . 1.407(5) ?
C6 H6 . 0.9300 ?
C7 C8 . 1.356(6) ?
C7 H7 . 0.9300 ?
C8 C9 . 1.414(5) ?
C8 H8 . 0.9300 ?
C9 C11 . 1.404(5) ?
C9 C10 . 1.421(4) ?
C10 N3 . 1.368(4) ?
C11 C12 . 1.356(6) ?
C11 H11 . 0.9300 ?
C12 C13 . 1.404(5) ?
C12 H12 . 0.9300 ?
C13 N3 . 1.315(5) ?
C13 H13 . 0.9300 ?
C14 N4 . 1.469(5) ?
C14 H14A . 0.9600 ?
C14 H14B . 0.9600 ?
C14 H14C . 0.9600 ?
C15 N4 . 1.452(5) ?
C15 H15A . 0.9600 ?
C15 H15B . 0.9600 ?
C15 H15C . 0.9600 ?
C16 C17 . 1.468(6) ?
C16 N4 . 1.478(5) ?
C16 H16A . 0.9700 ?
C16 H16B . 0.9700 ?
C17 N5 . 1.481(4) ?
C17 H17A . 0.9700 ?
C17 H17B . 0.9700 ?
C18 C19 . 1.364(5) ?
C18 C23 . 1.418(5) ?
C18 N5 . 1.437(4) ?
C19 C20 . 1.409(5) ?
C19 H19 . 0.9300 ?
C20 C21 . 1.354(6) ?
C20 H20 . 0.9300 ?
C21 C22 . 1.417(5) ?
C21 H21 . 0.9300 ?
C22 C24 . 1.405(5) ?
C22 C23 . 1.416(4) ?
C23 N6 . 1.361(4) ?
C24 C25 . 1.345(6) ?
C24 H24 . 0.9300 ?
C25 C26 . 1.390(5) ?
C25 H25 . 0.9300 ?
C26 N6 . 1.322(5) ?
C26 H26 . 0.9300 ?
C27 C28 . 1.462(7) ?
C27 H27A . 0.9600 ?
C27 H27B . 0.9600 ?
C27 H27C . 0.9600 ?
C28 O1 . 1.350(5) ?
C28 H28A . 0.9700 ?
C28 H28B . 0.9700 ?
N1 Cd1 . 2.477(3) ?
N2 Cd1 . 2.411(3) ?
N2 H2 . 0.9800 ?
N3 Cd1 . 2.344(3) ?
N4 Cd2 . 2.439(3) ?
N5 Cd2 . 2.392(3) ?
N5 H5 . 0.9800 ?
N6 Cd2 . 2.374(3) ?
Cd1 Cl1 . 2.4777(9) ?
Cd1 Cl2 . 2.6079(9) ?
Cd1 Cl3 . 2.7326(9) ?
Cd2 Cl3 . 2.5535(9) ?
Cd2 Cl4 . 2.5656(9) ?
Cd2 Cl2 . 2.6893(9) ?
O1 H1 . 0.8200 ?

loop_
_geom_hbond_atom_site_label_D
_geom_hbond_atom_site_label_H
_geom_hbond_atom_site_label_A
_geom_hbond_site_symmetry_A
_geom_hbond_distance_DH
_geom_hbond_distance_HA
_geom_hbond_distance_DA
_geom_hbond_angle_DHA
_geom_hbond_publ_flag
N2 H2 Cl4 . 0.98 2.53 3.492(3) 166 yes
N5 H5 O1 . 0.98 1.94 2.874(4) 158 yes
O1 H1 Cl4 . 0.82 2.33 3.136(3) 166 yes

_cod_database_fobs_code 1560437
